data_7059509
loop_
_publ_author_name
'Deng, Xiaochun'
'Ma, Shuqi'
'Zhu, Mei'
'Zhang, Li'
'Lv, Yaohong'

_publ_section_title
;
 Slow relaxation of magnetization for a Tb derivative in a biradical-based
 lanthanide chain
;
_journal_issue 19
_journal_name_full 'New Journal of Chemistry'
_journal_page_first 7858
_journal_page_last 7864
_journal_paper_doi 10.1039/D0NJ00188K
_journal_volume 44
_journal_year 2020
_chemical_formula_moiety '0.5(C70 H62 F36 N8 O20 Y2)'
_chemical_formula_sum 'C35 H31 F18 N4 O10 Y'
_chemical_formula_weight 1098.55
_space_group_crystal_system monoclinic
_space_group_IT_number 15
_space_group_name_Hall '-C 2yc'
_space_group_name_H-M_alt 'C 1 2/c 1'
_atom_sites_solution_hydrogens geom
_atom_sites_solution_primary dual
_audit_creation_date 2019-05-08
_audit_creation_method
;
Olex2 1.2
(compiled 2018.05.29 svn.r3508 for OlexSys, GUI svn.r5506)
;
_audit_update_record
;
2019-06-18 deposited with the CCDC.	2020-04-17 downloaded from the CCDC.
;
_cell_angle_alpha 90
_cell_angle_beta 128.178(3)
_cell_angle_gamma 90
_cell_formula_units_Z 4
_cell_length_a 26.4498(15)
_cell_length_b 11.2720(7)
_cell_length_c 19.6876(12)
_cell_measurement_reflns_used 3744
_cell_measurement_temperature 173(2)
_cell_measurement_theta_max 52.005
_cell_measurement_theta_min 3.699
_cell_volume 4614.1(5)
_computing_cell_refinement 'SAINT V8.38A (?, 2016)'
_computing_data_reduction 'SAINT V8.38A (?, 2016)'
_computing_molecular_graphics 'Olex2 (Dolomanov et al., 2009)'
_computing_publication_material 'Olex2 (Dolomanov et al., 2009)'
_computing_structure_refinement 'ShelXL (Sheldrick, 2015)'
_computing_structure_solution 'ShelXT (Sheldrick, 2015)'
_diffrn_ambient_temperature 173
_diffrn_measured_fraction_theta_full 0.998
_diffrn_measured_fraction_theta_max 0.996
_diffrn_measurement_device_type 'CCD area detector'
_diffrn_measurement_method 'phi and omega scans'
_diffrn_radiation_monochromator graphite
_diffrn_radiation_type MoK\a
_diffrn_radiation_wavelength 0.71073
_diffrn_reflns_av_R_equivalents 0.0982
_diffrn_reflns_av_unetI/netI 0.0985
_diffrn_reflns_Laue_measured_fraction_full 0.998
_diffrn_reflns_Laue_measured_fraction_max 0.996
_diffrn_reflns_limit_h_max 32
_diffrn_reflns_limit_h_min -32
_diffrn_reflns_limit_k_max 13
_diffrn_reflns_limit_k_min -13
_diffrn_reflns_limit_l_max 23
_diffrn_reflns_limit_l_min -24
_diffrn_reflns_number 16361
_diffrn_reflns_point_group_measured_fraction_full 0.998
_diffrn_reflns_point_group_measured_fraction_max 0.996
_diffrn_reflns_theta_full 25.242
_diffrn_reflns_theta_max 25.775
_diffrn_reflns_theta_min 1.959
_exptl_absorpt_coefficient_mu 1.392
_exptl_absorpt_correction_T_max 0.3679
_exptl_absorpt_correction_T_min 0.2175
_exptl_absorpt_correction_type multi-scan
_exptl_absorpt_process_details
'SADABS-2016/2 (Bruker,2016/2) was used for absorption correction. wR2(int) was 0.1621 before and 0.1034 after correction. The Ratio of minimum to maximum transmission is 0.5912. The \l/2 correction factor is Not present.'
_exptl_crystal_colour blue
_exptl_crystal_density_diffrn 1.581
_exptl_crystal_description block
_exptl_crystal_F_000 2200
_refine_diff_density_max 0.554
_refine_diff_density_min -0.484
_refine_diff_density_rms 0.094
_refine_ls_extinction_method none
_refine_ls_goodness_of_fit_ref 1.038
_refine_ls_hydrogen_treatment constr
_refine_ls_matrix_type full
_refine_ls_number_parameters 312
_refine_ls_number_reflns 4403
_refine_ls_number_restraints 0
_refine_ls_restrained_S_all 1.038
_refine_ls_R_factor_all 0.1204
_refine_ls_R_factor_gt 0.0703
_refine_ls_shift/su_max 0.000
_refine_ls_shift/su_mean 0.000
_refine_ls_structure_factor_coef Fsqd
_refine_ls_weighting_details 'w=1/[\s^2^(Fo^2^)+(0.1016P)^2^] where P=(Fo^2^+2Fc^2^)/3'
_refine_ls_weighting_scheme calc
_refine_ls_wR_factor_gt 0.1740
_refine_ls_wR_factor_ref 0.2084
_reflns_Friedel_coverage 0.000
_reflns_number_gt 2627
_reflns_number_total 4403
_reflns_threshold_expression 'I > 2\s(I)'
_cod_data_source_file d0nj00188k2.cif
_cod_data_source_block Y
_cod_depositor_comments
;Adding full bibliography for 7059508--7059511.cif.

 Adding full bibliography for 7059508--7059511.cif.
;
_cod_database_code 7059509
_shelx_shelxl_version_number 2014/7
_shelx_space_group_comment
;
The symmetry employed for this shelxl refinement is uniquely defined
by the following loop, which should always be used as a source of
symmetry information in preference to the above space-group names.
They are only intended as comments.
;
_olex2_refinement_description
;
1. Fixed Uiso
 At 1.2 times of:
  All C(H) groups
 At 1.5 times of:
  All C(H,H,H) groups
2.a Aromatic/amide H refined with riding coordinates:
 C12(H12), C11(H11), C16(H16), C13(H13)
2.b Idealised Me refined as rotating group:
 C1(H1A,H1B,H1C), C4(H4A,H4B,H4C), C6(H6A,H6B,H6C), C2(H2A,H2B,H2C)
;
_olex2_submission_special_instructions 'No special instructions were received'

loop_
_space_group_symop_operation_xyz
'x, y, z'
'-x, y, -z+1/2'
'x+1/2, y+1/2, z'
'-x+1/2, y+1/2, -z+1/2'
'-x, -y, -z'
'x, -y, z-1/2'
'-x+1/2, -y+1/2, -z'
'x+1/2, -y+1/2, z-1/2'

loop_
_atom_site_label
_atom_site_type_symbol
_atom_site_fract_x
_atom_site_fract_y
_atom_site_fract_z
_atom_site_U_iso_or_equiv
_atom_site_adp_type
_atom_site_occupancy
_atom_site_site_symmetry_order
_atom_site_calc_flag
_atom_site_refinement_flags_posn
_atom_site_refinement_flags_adp
_atom_site_refinement_flags_occupancy
_atom_site_disorder_assembly
_atom_site_disorder_group
Y1 Y 0.5000 0.56882(7) 0.7500 0.0455(3) Uani 1 2 d S T P . .
O2 O 0.5407(2) 0.4078(4) 0.7220(3) 0.0647(11) Uani 1 1 d . . . . .
O3 O 0.41474(19) 0.4935(4) 0.6163(3) 0.0637(11) Uani 1 1 d . . . . .
O5 O 0.54642(18) 0.7338(4) 0.8410(2) 0.0579(10) Uani 1 1 d . . . . .
O4 O 0.57108(18) 0.6480(4) 0.7291(3) 0.0605(10) Uani 1 1 d . . . . .
F4 F 0.6156(2) 0.2690(4) 0.7084(3) 0.0973(14) Uani 1 1 d . . . . .
N2 N 0.6184(2) 0.6109(5) 0.7315(3) 0.0584(12) Uani 1 1 d . . . . .
F8 F 0.3004(2) 0.4645(6) 0.4681(4) 0.140(2) Uani 1 1 d . . . . .
N1 N 0.6744(3) 0.5250(6) 0.6995(3) 0.0708(15) Uani 1 1 d . . . . .
F5 F 0.5729(3) 0.1586(5) 0.7488(5) 0.143(2) Uani 1 1 d . . . . .
F6 F 0.5389(3) 0.1556(5) 0.6204(4) 0.141(2) Uani 1 1 d . . . . .
F7 F 0.3265(2) 0.3079(5) 0.4412(3) 0.131(2) Uani 1 1 d . . . . .
C8 C 0.5555(3) 0.5235(6) 0.5837(4) 0.0583(15) Uani 1 1 d . . . . .
C12 C 0.4993(3) 0.4062(6) 0.4538(4) 0.0587(15) Uani 1 1 d . . . . .
H12 H 0.4988 0.3418 0.4223 0.070 Uiso 1 1 calc R . . . .
C11 C 0.5541(3) 0.4299(6) 0.5365(4) 0.0609(15) Uani 1 1 d . . . . .
H11 H 0.5912 0.3818 0.5614 0.073 Uiso 1 1 calc R . . . .
F2 F 0.5772(3) 1.0269(5) 0.9005(4) 0.151(3) Uani 1 1 d . . . . .
C14 C 0.4052(3) 0.3981(6) 0.5781(4) 0.0669(17) Uani 1 1 d . . . . .
F1 F 0.6388(3) 0.8866(6) 0.9573(4) 0.201(4) Uani 1 1 d . . . . .
C17 C 0.5396(3) 0.8424(6) 0.8278(4) 0.0615(15) Uani 1 1 d . . . . .
F9 F 0.3096(3) 0.3114(8) 0.5321(4) 0.186(4) Uani 1 1 d . . . . .
C9 C 0.5144(3) 0.3245(6) 0.6682(5) 0.0699(17) Uani 1 1 d . . . . .
C16 C 0.5000 0.9012(8) 0.7500 0.070(3) Uani 1 2 d S T P . .
H16 H 0.5000 0.9855 0.7500 0.084 Uiso 1 2 calc RS T P . .
C5 C 0.6858(3) 0.6532(7) 0.8009(4) 0.0683(18) Uani 1 1 d . . . . .
C7 C 0.6149(3) 0.5504(5) 0.6704(4) 0.0562(14) Uani 1 1 d . . . . .
C3 C 0.7236(3) 0.5608(6) 0.7908(4) 0.0677(17) Uani 1 1 d . . . . .
C13 C 0.4501(3) 0.3130(6) 0.5970(5) 0.0711(18) Uani 1 1 d . . . . .
H13 H 0.4366 0.2455 0.5607 0.085 Uiso 1 1 calc R . . . .
O1 O 0.6903(3) 0.4648(8) 0.6615(5) 0.146(3) Uani 1 1 d . . . . .
C15 C 0.3347(4) 0.3710(9) 0.5032(6) 0.093(2) Uani 1 1 d . . . . .
C18 C 0.5822(4) 0.9158(7) 0.9096(5) 0.085(2) Uani 1 1 d . . . . .
F3 F 0.5649(5) 0.8978(8) 0.9590(5) 0.197(4) Uani 1 1 d . . . . .
C10 C 0.5621(4) 0.2252(7) 0.6876(6) 0.086(2) Uani 1 1 d . . . . .
C1 C 0.7829(3) 0.6094(8) 0.8032(5) 0.095(3) Uani 1 1 d . . . . .
H1A H 0.8039 0.5452 0.7956 0.143 Uiso 1 1 calc GR . . . .
H1B H 0.8130 0.6425 0.8615 0.143 Uiso 1 1 calc GR . . . .
H1C H 0.7697 0.6718 0.7605 0.143 Uiso 1 1 calc GR . . . .
C4 C 0.6986(3) 0.6565(8) 0.8874(4) 0.088(2) Uani 1 1 d . . . . .
H4A H 0.6709 0.7163 0.8856 0.132 Uiso 1 1 calc GR . . . .
H4B H 0.7437 0.6768 0.9330 0.132 Uiso 1 1 calc GR . . . .
H4C H 0.6893 0.5785 0.8995 0.132 Uiso 1 1 calc GR . . . .
C6 C 0.6881(4) 0.7793(7) 0.7747(6) 0.098(3) Uani 1 1 d . . . . .
H6A H 0.6801 0.7776 0.7191 0.147 Uiso 1 1 calc GR . . . .
H6B H 0.7305 0.8137 0.8187 0.147 Uiso 1 1 calc GR . . . .
H6C H 0.6550 0.8276 0.7696 0.147 Uiso 1 1 calc GR . . . .
C2 C 0.7410(4) 0.4512(7) 0.8448(5) 0.089(2) Uani 1 1 d . . . . .
H2A H 0.7026 0.4197 0.8353 0.134 Uiso 1 1 calc GR . . . .
H2B H 0.7734 0.4711 0.9060 0.134 Uiso 1 1 calc GR . . . .
H2C H 0.7585 0.3912 0.8283 0.134 Uiso 1 1 calc GR . . . .

loop_
_atom_site_aniso_label
_atom_site_aniso_U_11
_atom_site_aniso_U_22
_atom_site_aniso_U_33
_atom_site_aniso_U_23
_atom_site_aniso_U_13
_atom_site_aniso_U_12
Y1 0.0419(4) 0.0474(4) 0.0398(4) 0.000 0.0216(3) 0.000
O2 0.065(3) 0.059(3) 0.072(3) -0.007(2) 0.044(2) 0.000(2)
O3 0.060(2) 0.068(3) 0.054(3) -0.007(2) 0.030(2) -0.010(2)
O5 0.050(2) 0.060(3) 0.049(2) -0.0026(19) 0.0226(19) 0.0045(18)
O4 0.053(2) 0.071(3) 0.059(3) -0.007(2) 0.036(2) -0.004(2)
F4 0.083(3) 0.078(3) 0.136(4) -0.004(3) 0.070(3) 0.005(2)
N2 0.048(3) 0.067(3) 0.049(3) -0.002(2) 0.025(2) 0.000(2)
F8 0.083(3) 0.138(5) 0.109(4) -0.040(4) 0.014(3) 0.006(3)
N1 0.057(3) 0.099(4) 0.060(3) -0.016(3) 0.038(3) -0.001(3)
F5 0.193(6) 0.095(4) 0.208(6) 0.069(4) 0.157(5) 0.061(4)
F6 0.122(4) 0.106(4) 0.176(5) -0.070(4) 0.083(4) -0.004(3)
F7 0.117(4) 0.133(5) 0.089(3) -0.057(3) 0.037(3) -0.021(3)
C8 0.055(3) 0.072(4) 0.047(3) -0.005(3) 0.031(3) -0.004(3)
C12 0.056(3) 0.067(4) 0.045(3) -0.006(3) 0.027(3) 0.001(3)
C11 0.047(3) 0.076(4) 0.051(3) 0.004(3) 0.026(3) 0.005(3)
F2 0.172(5) 0.073(3) 0.098(4) -0.030(3) 0.029(4) 0.000(3)
C14 0.067(4) 0.074(5) 0.051(4) -0.015(3) 0.032(3) -0.017(3)
F1 0.082(4) 0.183(6) 0.144(5) -0.106(5) -0.027(4) 0.029(4)
C17 0.052(3) 0.061(4) 0.052(4) -0.001(3) 0.022(3) 0.004(3)
F9 0.123(5) 0.293(10) 0.122(5) -0.019(5) 0.065(4) -0.106(6)
C9 0.082(5) 0.059(4) 0.084(5) -0.005(4) 0.058(4) -0.002(4)
C16 0.061(5) 0.044(5) 0.064(6) 0.000 0.018(5) 0.000
C5 0.049(3) 0.088(5) 0.060(4) -0.014(4) 0.030(3) -0.012(3)
C7 0.056(3) 0.062(4) 0.050(3) -0.003(3) 0.033(3) -0.001(3)
C3 0.045(3) 0.086(5) 0.055(4) -0.009(4) 0.023(3) 0.001(3)
C13 0.071(4) 0.063(4) 0.081(5) -0.025(4) 0.047(4) -0.016(3)
O1 0.101(5) 0.200(8) 0.127(6) -0.026(5) 0.066(5) 0.007(5)
C15 0.086(6) 0.097(6) 0.078(6) -0.029(5) 0.042(5) -0.035(5)
C18 0.087(5) 0.060(5) 0.062(5) -0.013(4) 0.023(4) 0.009(4)
F3 0.264(10) 0.218(8) 0.113(5) -0.083(5) 0.118(6) -0.096(7)
C10 0.105(6) 0.062(5) 0.106(6) -0.019(5) 0.072(5) -0.009(4)
C1 0.055(4) 0.140(8) 0.090(6) -0.022(5) 0.045(4) -0.014(4)
C4 0.061(4) 0.124(7) 0.059(4) -0.025(4) 0.028(4) -0.009(4)
C6 0.085(5) 0.080(6) 0.110(7) -0.004(5) 0.051(5) -0.016(4)
C2 0.077(5) 0.097(6) 0.065(4) 0.002(4) 0.029(4) 0.008(4)

loop_
_atom_type_symbol
_atom_type_description
_atom_type_scat_dispersion_real
_atom_type_scat_dispersion_imag
_atom_type_scat_source
C C 0.0033 0.0016 'International Tables Vol C Tables 4.2.6.8 and 6.1.1.4'
H H 0.0000 0.0000 'International Tables Vol C Tables 4.2.6.8 and 6.1.1.4'
F F 0.0171 0.0103 'International Tables Vol C Tables 4.2.6.8 and 6.1.1.4'
N N 0.0061 0.0033 'International Tables Vol C Tables 4.2.6.8 and 6.1.1.4'
O O 0.0106 0.0060 'International Tables Vol C Tables 4.2.6.8 and 6.1.1.4'
Y Y -2.7962 3.5667 'International Tables Vol C Tables 4.2.6.8 and 6.1.1.4'

loop_
_geom_angle_atom_site_label_1
_geom_angle_atom_site_label_2
_geom_angle_atom_site_label_3
_geom_angle
_geom_angle_site_symmetry_1
_geom_angle_site_symmetry_3
_geom_angle_publ_flag
O2 Y1 O2 78.4(2) 2_656 . ?
O3 Y1 O2 73.49(16) 2_656 2_656 ?
O3 Y1 O2 73.62(15) . 2_656 ?
O3 Y1 O2 73.49(15) . . ?
O3 Y1 O2 73.62(15) 2_656 . ?
O3 Y1 O3 137.1(2) . 2_656 ?
O3 Y1 O5 74.93(14) 2_656 . ?
O3 Y1 O5 147.33(15) 2_656 2_656 ?
O3 Y1 O5 74.93(14) . 2_656 ?
O3 Y1 O5 147.33(15) . . ?
O3 Y1 O4 90.89(14) . 2_656 ?
O3 Y1 O4 105.28(14) . . ?
O3 Y1 O4 105.28(14) 2_656 2_656 ?
O3 Y1 O4 90.90(15) 2_656 . ?
O5 Y1 O2 122.45(15) . 2_656 ?
O5 Y1 O2 134.20(14) 2_656 2_656 ?
O5 Y1 O2 134.20(14) . . ?
O5 Y1 O2 122.45(14) 2_656 . ?
O5 Y1 O5 74.5(2) 2_656 . ?
O5 Y1 O4 74.47(14) 2_656 2_656 ?
O4 Y1 O2 150.93(16) . 2_656 ?
O4 Y1 O2 150.93(16) 2_656 . ?
O4 Y1 O2 73.61(14) 2_656 2_656 ?
O4 Y1 O2 73.62(14) . . ?
O4 Y1 O5 74.47(14) . . ?
O4 Y1 O5 70.09(14) . 2_656 ?
O4 Y1 O5 70.09(14) 2_656 . ?
O4 Y1 O4 135.1(2) . 2_656 ?
C9 O2 Y1 133.0(4) . . ?
C14 O3 Y1 133.8(4) . . ?
C17 O5 Y1 133.2(4) . . ?
N2 O4 Y1 137.4(4) . . ?
O4 N2 C5 120.5(5) . . ?
O4 N2 C7 127.3(5) . . ?
C7 N2 C5 111.4(5) . . ?
C7 N1 C3 112.5(5) . . ?
O1 N1 C7 126.9(6) . . ?
O1 N1 C3 120.1(6) . . ?
C12 C8 C7 120.8(6) 5_666 . ?
C11 C8 C12 119.1(6) . 5_666 ?
C11 C8 C7 120.1(6) . . ?
C8 C12 H12 119.9 5_666 . ?
C11 C12 C8 120.3(6) . 5_666 ?
C11 C12 H12 119.9 . . ?
C8 C11 H11 119.7 . . ?
C12 C11 C8 120.7(6) . . ?
C12 C11 H11 119.7 . . ?
O3 C14 C13 127.9(6) . . ?
O3 C14 C15 115.2(7) . . ?
C13 C14 C15 116.8(7) . . ?
O5 C17 C16 128.3(6) . . ?
O5 C17 C18 113.5(6) . . ?
C16 C17 C18 118.2(6) . . ?
O2 C9 C13 128.0(6) . . ?
O2 C9 C10 113.0(6) . . ?
C13 C9 C10 119.0(7) . . ?
C17 C16 C17 122.5(8) . 2_656 ?
C17 C16 H16 118.8 . . ?
C17 C16 H16 118.8 2_656 . ?
N2 C5 C3 99.7(5) . . ?
N2 C5 C4 110.2(5) . . ?
N2 C5 C6 105.1(6) . . ?
C4 C5 C3 116.7(6) . . ?
C4 C5 C6 109.1(6) . . ?
C6 C5 C3 114.9(6) . . ?
N2 C7 C8 125.6(5) . . ?
N1 C7 N2 108.4(5) . . ?
N1 C7 C8 125.9(5) . . ?
N1 C3 C5 100.8(5) . . ?
N1 C3 C1 109.7(6) . . ?
N1 C3 C2 106.8(6) . . ?
C1 C3 C5 114.9(6) . . ?
C2 C3 C5 113.8(6) . . ?
C2 C3 C1 110.2(6) . . ?
C14 C13 C9 121.2(6) . . ?
C14 C13 H13 119.4 . . ?
C9 C13 H13 119.4 . . ?
F8 C15 F7 106.9(8) . . ?
F8 C15 C14 113.0(7) . . ?
F8 C15 F9 106.2(9) . . ?
F7 C15 C14 114.0(8) . . ?
F9 C15 F7 107.1(8) . . ?
F9 C15 C14 109.2(7) . . ?
F2 C18 C17 116.5(7) . . ?
F2 C18 F3 101.9(8) . . ?
F1 C18 F2 110.4(8) . . ?
F1 C18 C17 114.8(7) . . ?
F1 C18 F3 102.2(9) . . ?
F3 C18 C17 109.3(7) . . ?
F4 C10 F6 106.3(7) . . ?
F4 C10 C9 111.4(6) . . ?
F5 C10 F4 110.9(8) . . ?
F5 C10 F6 106.7(7) . . ?
F5 C10 C9 109.2(7) . . ?
F6 C10 C9 112.3(7) . . ?
C3 C1 H1A 109.5 . . ?
C3 C1 H1B 109.5 . . ?
C3 C1 H1C 109.5 . . ?
H1A C1 H1B 109.5 . . ?
H1A C1 H1C 109.5 . . ?
H1B C1 H1C 109.5 . . ?
C5 C4 H4A 109.5 . . ?
C5 C4 H4B 109.5 . . ?
C5 C4 H4C 109.5 . . ?
H4A C4 H4B 109.5 . . ?
H4A C4 H4C 109.5 . . ?
H4B C4 H4C 109.5 . . ?
C5 C6 H6A 109.5 . . ?
C5 C6 H6B 109.5 . . ?
C5 C6 H6C 109.5 . . ?
H6A C6 H6B 109.5 . . ?
H6A C6 H6C 109.5 . . ?
H6B C6 H6C 109.5 . . ?
C3 C2 H2A 109.5 . . ?
C3 C2 H2B 109.5 . . ?
C3 C2 H2C 109.5 . . ?
H2A C2 H2B 109.5 . . ?
H2A C2 H2C 109.5 . . ?
H2B C2 H2C 109.5 . . ?

loop_
_geom_bond_atom_site_label_1
_geom_bond_atom_site_label_2
_geom_bond_distance
_geom_bond_site_symmetry_2
_geom_bond_publ_flag
Y1 O2 2.343(4) . ?
Y1 O2 2.343(4) 2_656 ?
Y1 O3 2.323(4) 2_656 ?
Y1 O3 2.323(4) . ?
Y1 O5 2.336(4) 2_656 ?
Y1 O5 2.336(4) . ?
Y1 O4 2.336(4) . ?
Y1 O4 2.336(4) 2_656 ?
O2 C9 1.256(7) . ?
O3 C14 1.246(7) . ?
O5 C17 1.241(7) . ?
O4 N2 1.293(6) . ?
F4 C10 1.305(9) . ?
N2 C5 1.503(7) . ?
N2 C7 1.335(7) . ?
F8 C15 1.278(10) . ?
N1 C7 1.331(7) . ?
N1 C3 1.483(8) . ?
N1 O1 1.259(8) . ?
F5 C10 1.292(9) . ?
F6 C10 1.318(8) . ?
F7 C15 1.310(9) . ?
C8 C12 1.397(8) 5_666 ?
C8 C11 1.391(8) . ?
C8 C7 1.469(8) . ?
C12 C8 1.397(8) 5_666 ?
C12 H12 0.9500 . ?
C12 C11 1.379(8) . ?
C11 H11 0.9500 . ?
F2 C18 1.260(8) . ?
C14 C13 1.386(9) . ?
C14 C15 1.532(10) . ?
F1 C18 1.223(9) . ?
C17 C16 1.378(7) . ?
C17 C18 1.519(9) . ?
F9 C15 1.297(10) . ?
C9 C13 1.388(9) . ?
C9 C10 1.547(10) . ?
C16 C17 1.378(7) 2_656 ?
C16 H16 0.9500 . ?
C5 C3 1.540(9) . ?
C5 C4 1.518(9) . ?
C5 C6 1.526(10) . ?
C3 C1 1.531(9) . ?
C3 C2 1.505(10) . ?
C13 H13 0.9500 . ?
C18 F3 1.320(11) . ?
C1 H1A 0.9800 . ?
C1 H1B 0.9800 . ?
C1 H1C 0.9800 . ?
C4 H4A 0.9800 . ?
C4 H4B 0.9800 . ?
C4 H4C 0.9800 . ?
C6 H6A 0.9800 . ?
C6 H6B 0.9800 . ?
C6 H6C 0.9800 . ?
C2 H2A 0.9800 . ?
C2 H2B 0.9800 . ?
C2 H2C 0.9800 . ?
